data_9005272
loop_
_publ_author_name
'Wildner, M.'
'Giester, G.'
'Lengauer, C. L.'
'McCammon, C. A.'

_publ_section_title
;
 Structure and crystal chemistry of vivianite-type compounds: Crystal
 structures of erythrite and annabergite with a Mossbauer study of erythrite
;
_journal_name_full 'European Journal of Mineralogy'
_journal_page_first 187
_journal_page_last 192
_journal_volume 8
_journal_year 1996
_chemical_formula_sum 'As2 H16 Mg0.36 Ni2.64 O16'
_chemical_name_mineral Annabergite
_space_group_IT_number 12
_symmetry_space_group_name_Hall '-C 2y'
_symmetry_space_group_name_H-M 'C 1 2/m 1'
_cell_angle_alpha 90
_cell_angle_beta 105.00
_cell_angle_gamma 90
_cell_formula_units_Z 2
_cell_length_a 10.179
_cell_length_b 13.309
_cell_length_c 4.725
_cell_volume 618.296
_database_code_amcsd 0006618
_exptl_crystal_density_diffrn 3.146
_cod_original_formula_sum '(Ni2.64 Mg.36) As2 O16 H16'
_cod_database_code 9005272

loop_
_space_group_symop_operation_xyz
x,y,z
1/2+x,1/2+y,z
x,-y,z
1/2+x,1/2-y,z
-x,y,-z
1/2-x,1/2+y,-z
-x,-y,-z
1/2-x,1/2-y,-z

loop_
_atom_site_aniso_label
_atom_site_aniso_U_11
_atom_site_aniso_U_22
_atom_site_aniso_U_33
_atom_site_aniso_U_12
_atom_site_aniso_U_13
_atom_site_aniso_U_23
NiMe1 0.01120 0.01700 0.00800 0.00000 -0.00050 0.00000
MgMe1 0.01120 0.01700 0.00800 0.00000 -0.00050 0.00000
NiMe2 0.01280 0.01240 0.01140 0.00000 0.00310 0.00000
MgMe2 0.01280 0.01240 0.01140 0.00000 0.00310 0.00000
As 0.01020 0.01220 0.00950 0.00000 0.00230 0.00000
O1 0.01020 0.01220 0.00950 0.00000 0.00230 0.00000
O2 0.01550 0.01450 0.01020 0.00000 -0.00030 0.00000
O3 0.01530 0.01350 0.01470 0.00150 0.00520 -0.00020
OW1 0.01550 0.01960 0.01530 -0.00020 0.00390 -0.00070
OW2 0.02450 0.01800 0.01730 0.00180 0.00480 0.00240

loop_
_atom_site_label
_atom_site_fract_x
_atom_site_fract_y
_atom_site_fract_z
_atom_site_occupancy
_atom_site_U_iso_or_equiv
_atom_site_type_symbol
_atom_site_attached_hydrogens
NiMe1 0.00000 0.00000 0.00000 0.99000 ? Ni 0
MgMe1 0.00000 0.00000 0.00000 0.01000 ? Mg 0
NiMe2 0.00000 0.38583 0.00000 0.82500 ? Ni 0
MgMe2 0.00000 0.38583 0.00000 0.17500 ? Mg 0
As 0.31620 0.00000 0.37558 1.00000 ? As 0
O1 0.14910 0.00000 0.38070 1.00000 ? O 0
O2 0.40720 0.00000 0.72870 1.00000 ? O 0
O3 0.34290 0.10760 0.21040 1.00000 ? O 0
OW1 0.09610 0.11350 0.81260 1.00000 ? O 0
OW2 0.40010 0.22530 0.71830 1.00000 ? O 0
H11 0.11800 0.08500 0.67400 1.00000 0.02290 H 0
H12 0.16400 0.12800 0.92400 1.00000 0.04140 H 0
H21 0.37200 0.20500 0.54500 1.00000 0.04660 H 0
H22 0.44600 0.27500 0.71100 1.00000 0.04570 H 0

loop_
_cod_changelog_entry_id
_cod_changelog_entry_author
_cod_changelog_entry_date
_cod_changelog_entry_text
1
;cod-tools version 3.8.0
Id: cif_guess_AMCSD_atom_types 9574 2023-05-10 09:00:05Z saulius
;
2023-05-10T18:49:56+03:00
;Derived atom types and hydrogen counts
from atom names that follow the AMCSD naming convention
(Wat == water, O-H == hydroxyl).
;

loop_
_cod_related_entry_id
_cod_related_entry_database
_cod_related_entry_code
1 AMCSD 0006618
